data_1547870
loop_
_publ_author_name
'Yang, Liu-Pan'
'Jia, Fei'
'Pan, Fangfang'
'Pan, Zhi-Sheng'
'Rissanen, Kari'
'Jiang, Wei'

_publ_section_title
;
 Effects of side chains of oxatub[4]arene on its conformational
 interconversion, molecular recognition and macroscopic self-assembly
;
_journal_issue 93
_journal_name_full 'Chemical Communications'
_journal_page_first 12572
_journal_page_last 12575
_journal_paper_doi 10.1039/C7CC07630D
_journal_volume 53
_journal_year 2017
_chemical_formula_moiety 'C80 H104 O12'
_chemical_formula_sum 'C80 H104 O12'
_chemical_formula_weight 1257.63
_space_group_crystal_system monoclinic
_space_group_IT_number 14
_space_group_name_Hall '-P 2yn'
_space_group_name_H-M_alt 'P 1 21/n 1'
_symmetry_space_group_name_Hall '-P 2yn'
_symmetry_space_group_name_H-M 'P 1 21/n 1'
_atom_sites_solution_hydrogens geom
_audit_creation_date 2017-09-28
_audit_creation_method
;
Olex2 1.2
(compiled 2017.03.28 svn.r3405 for OlexSys, GUI svn.r5337)
;
_audit_update_record
;
2017-09-29 deposited with the CCDC.
2017-11-03 downloaded from the CCDC.
;
_cell_angle_alpha 90
_cell_angle_beta 106.169(3)
_cell_angle_gamma 90
_cell_formula_units_Z 2
_cell_length_a 18.8502(5)
_cell_length_b 9.25277(17)
_cell_length_c 20.4322(5)
_cell_measurement_reflns_used 5902
_cell_measurement_temperature 120.01(10)
_cell_measurement_theta_max 28.1890
_cell_measurement_theta_min 3.2330
_cell_volume 3422.75(15)
_computing_cell_refinement
;
CrysAlisPro, Agilent Technologies,
Version 1.171.37.35 (release 13-08-2014 CrysAlis171 .NET)
(compiled Aug 13 2014,18:06:01)
;
_computing_data_collection
;
CrysAlisPro, Agilent Technologies,
Version 1.171.37.35 (release 13-08-2014 CrysAlis171 .NET)
(compiled Aug 13 2014,18:06:01)
;
_computing_data_reduction
;
CrysAlisPro, Agilent Technologies,
Version 1.171.37.35 (release 13-08-2014 CrysAlis171 .NET)
(compiled Aug 13 2014,18:06:01)
;
_computing_molecular_graphics 'Olex2 (Dolomanov et al., 2009)'
_computing_publication_material 'Olex2 (Dolomanov et al., 2009)'
_computing_structure_refinement 'ShelXL (Sheldrick, 2015)'
_diffrn_ambient_temperature 120.01(10)
_diffrn_detector 'CCD plate'
_diffrn_detector_area_resol_mean 16.0107
_diffrn_detector_type Eos
_diffrn_measured_fraction_theta_full 0.997
_diffrn_measured_fraction_theta_max 0.872
_diffrn_measurement_details
;
#__ type_ start__ end____ width___ exp.time_
  1 omega  -19.00   24.00   1.0000   50.0000
omega____ theta____ kappa____ phi______ frames
    -      -16.7586  -99.0000    0.0000 43

#__ type_ start__ end____ width___ exp.time_
  2 omega  -51.00   39.00   1.0000   50.0000
omega____ theta____ kappa____ phi______ frames
    -       17.8523  -57.0000  -30.0000 90

#__ type_ start__ end____ width___ exp.time_
  3 omega   -4.00   87.00   1.0000   50.0000
omega____ theta____ kappa____ phi______ frames
    -       17.8523   57.0000 -120.0000 91

#__ type_ start__ end____ width___ exp.time_
  4 omega  -51.00   39.00   1.0000   50.0000
omega____ theta____ kappa____ phi______ frames
    -       17.8523  -57.0000   90.0000 90
;
_diffrn_measurement_device 'four-circle diffractometer'
_diffrn_measurement_device_type 'SuperNova, Single source at offset, Eos'
_diffrn_measurement_method '\w scans'
_diffrn_orient_matrix_UB_11 -0.0144575000
_diffrn_orient_matrix_UB_12 -0.0390886000
_diffrn_orient_matrix_UB_13 -0.0307004000
_diffrn_orient_matrix_UB_21 -0.0046197000
_diffrn_orient_matrix_UB_22 0.0655205000
_diffrn_orient_matrix_UB_23 -0.0187438000
_diffrn_orient_matrix_UB_31 0.0361227000
_diffrn_orient_matrix_UB_32 -0.0073110000
_diffrn_orient_matrix_UB_33 -0.0037132000
_diffrn_radiation_monochromator mirror
_diffrn_radiation_probe x-ray
_diffrn_radiation_type MoK\a
_diffrn_radiation_wavelength 0.71073
_diffrn_reflns_av_R_equivalents 0.0317
_diffrn_reflns_av_unetI/netI 0.0469
_diffrn_reflns_Laue_measured_fraction_full 0.997
_diffrn_reflns_Laue_measured_fraction_max 0.872
_diffrn_reflns_limit_h_max 24
_diffrn_reflns_limit_h_min -25
_diffrn_reflns_limit_k_max 12
_diffrn_reflns_limit_k_min -11
_diffrn_reflns_limit_l_max 26
_diffrn_reflns_limit_l_min -26
_diffrn_reflns_number 20660
_diffrn_reflns_point_group_measured_fraction_full 0.997
_diffrn_reflns_point_group_measured_fraction_max 0.872
_diffrn_reflns_theta_full 25.250
_diffrn_reflns_theta_max 28.393
_diffrn_reflns_theta_min 3.026
_diffrn_source 'SuperNova (Mo) X-ray Source'
_exptl_absorpt_coefficient_mu 0.080
_exptl_absorpt_correction_T_max 0.995
_exptl_absorpt_correction_T_min 0.987
_exptl_absorpt_correction_type analytical
_exptl_absorpt_process_details
;
CrysAlisPro, Agilent Technologies,
Version 1.171.37.35 (release 13-08-2014 CrysAlis171 .NET)
(compiled Aug 13 2014,18:06:01)
Analytical numeric absorption correction using a multifaceted crystal
            model based on expressions derived by R.C. Clark & J.S. Reid.
(Clark, R. C. & Reid, J. S. (1995). Acta Cryst. A51, 887-897)
Empirical absorption correction using spherical harmonics,
 implemented in SCALE3 ABSPACK scaling algorithm.
;
_exptl_crystal_colour colourless
_exptl_crystal_colour_primary colourless
_exptl_crystal_density_diffrn 1.220
_exptl_crystal_description plate
_exptl_crystal_F_000 1360
_exptl_crystal_size_max 0.3063
_exptl_crystal_size_mid 0.1467
_exptl_crystal_size_min 0.0903
_refine_diff_density_max 0.248
_refine_diff_density_min -0.224
_refine_diff_density_rms 0.045
_refine_ls_extinction_method none
_refine_ls_goodness_of_fit_ref 1.025
_refine_ls_hydrogen_treatment constr
_refine_ls_matrix_type full
_refine_ls_number_parameters 419
_refine_ls_number_reflns 7487
_refine_ls_number_restraints 0
_refine_ls_restrained_S_all 1.025
_refine_ls_R_factor_all 0.0756
_refine_ls_R_factor_gt 0.0470
_refine_ls_shift/su_max 0.001
_refine_ls_shift/su_mean 0.000
_refine_ls_structure_factor_coef Fsqd
_refine_ls_weighting_details 'w=1/[\s^2^(Fo^2^)+(0.0374P)^2^+1.6568P] where P=(Fo^2^+2Fc^2^)/3'
_refine_ls_weighting_scheme calc
_refine_ls_wR_factor_gt 0.0998
_refine_ls_wR_factor_ref 0.1123
_reflns_Friedel_coverage 0.000
_reflns_number_gt 5352
_reflns_number_total 7487
_reflns_threshold_expression 'I > 2\s(I)'
_cod_data_source_file c7cc07630d2.cif
_cod_data_source_block 1a
_cod_database_code 1547870
_shelx_shelxl_version_number 2014/7
_chemical_oxdiff_formula 'C50 H50 O4 N4'
_shelx_space_group_comment
;
The symmetry employed for this shelxl refinement is uniquely defined
by the following loop, which should always be used as a source of
symmetry information in preference to the above space-group names.
They are only intended as comments.
;
_reflns_odcompleteness_completeness 98.49
_reflns_odcompleteness_iscentric 1
_reflns_odcompleteness_theta 26.32
_olex2_refinement_description
;
1. Fixed Uiso
 At 1.2 times of:
  All C(H) groups, All C(H,H) groups
 At 1.5 times of:
  All C(H,H,H) groups
2.a Secondary CH2 refined with riding coordinates:
 C11(H11A,H11B), C12(H12A,H12B), C23(H23A,H23B), C24(H24A,H24B), C25(H25A,
 H25B), C27(H27A,H27B), C28(H28A,H28B), C29(H29A,H29B), C30(H30A,H30B),
 C31(H31A,H31B), C33(H33A,H33B), C34(H34A,H34B), C35(H35A,H35B), C37(H37A,H37B),
  C38(H38A,H38B), C39(H39A,H39B)
2.b Aromatic/amide H refined with riding coordinates:
 C2(H2), C3(H3), C7(H7), C8(H8), C15(H15), C16(H16), C19(H19), C20(H20)
2.c Idealised Me refined as rotating group:
 C26(H26A,H26B,H26C), C32(H32A,H32B,H32C), C36(H36A,H36B,H36C), C40(H40A,H40B,
 H40C)
;
_olex2_submission_special_instructions 'No special instructions were received'

loop_
_space_group_symop_operation_xyz
'x, y, z'
'-x+1/2, y+1/2, -z+1/2'
'-x, -y, -z'
'x-1/2, -y-1/2, z-1/2'

loop_
_atom_site_label
_atom_site_type_symbol
_atom_site_fract_x
_atom_site_fract_y
_atom_site_fract_z
_atom_site_U_iso_or_equiv
_atom_site_adp_type
_atom_site_occupancy
_atom_site_site_symmetry_order
_atom_site_calc_flag
_atom_site_refinement_flags_posn
C1 C 0.48737(9) 0.62186(18) 0.91393(9) 0.0205(4) Uani 1 1 d .
C2 C 0.53428(9) 0.67438(18) 0.97558(8) 0.0209(4) Uani 1 1 d .
H2 H 0.5147 0.6959 1.0126 0.025 Uiso 1 1 calc R
C3 C 0.60784(9) 0.69451(18) 0.98236(8) 0.0194(4) Uani 1 1 d .
H3 H 0.6390 0.7276 1.0246 0.023 Uiso 1 1 calc R
C4 C 0.63865(9) 0.66715(17) 0.92783(8) 0.0181(3) Uani 1 1 d .
C5 C 0.59069(9) 0.61458(17) 0.86535(8) 0.0185(3) Uani 1 1 d .
C6 C 0.51451(9) 0.58945(17) 0.85933(8) 0.0188(3) Uani 1 1 d .
C7 C 0.62132(9) 0.59155(18) 0.81022(8) 0.0211(4) Uani 1 1 d .
H7 H 0.5910 0.5536 0.7686 0.025 Uiso 1 1 calc R
C8 C 0.69348(9) 0.62274(19) 0.81577(8) 0.0235(4) Uani 1 1 d .
H8 H 0.7123 0.6090 0.7777 0.028 Uiso 1 1 calc R
C9 C 0.74056(9) 0.67537(19) 0.87767(8) 0.0212(4) Uani 1 1 d .
C10 C 0.71482(9) 0.69530(17) 0.93376(8) 0.0184(3) Uani 1 1 d .
C11 C 0.46298(9) 0.52993(18) 0.79488(8) 0.0211(4) Uani 1 1 d .
H11A H 0.4127 0.5205 0.8005 0.025 Uiso 1 1 calc R
H11B H 0.4606 0.5973 0.7567 0.025 Uiso 1 1 calc R
C12 C 0.42970(9) 0.29672(18) 0.74569(8) 0.0191(3) Uani 1 1 d .
H12A H 0.4479 0.2287 0.7167 0.023 Uiso 1 1 calc R
H12B H 0.3893 0.3544 0.7157 0.023 Uiso 1 1 calc R
C13 C 0.39952(9) 0.21165(17) 0.79528(8) 0.0171(3) Uani 1 1 d .
C14 C 0.44667(9) 0.11070(18) 0.83529(8) 0.0187(3) Uani 1 1 d .
C15 C 0.42443(9) 0.02593(18) 0.88333(8) 0.0207(4) Uani 1 1 d .
H15 H 0.4575 -0.0426 0.9103 0.025 Uiso 1 1 calc R
C16 C 0.35505(9) 0.04259(18) 0.89096(8) 0.0198(4) Uani 1 1 d .
H16 H 0.3407 -0.0148 0.9237 0.024 Uiso 1 1 calc R
C17 C 0.30407(9) 0.14298(17) 0.85151(8) 0.0168(3) Uani 1 1 d .
C18 C 0.32712(9) 0.22921(17) 0.80285(8) 0.0167(3) Uani 1 1 d .
C19 C 0.27513(9) 0.33038(18) 0.76482(8) 0.0187(3) Uani 1 1 d .
H19 H 0.2887 0.3890 0.7320 0.022 Uiso 1 1 calc R
C20 C 0.20632(9) 0.34652(18) 0.77364(8) 0.0200(4) Uani 1 1 d .
H20 H 0.1729 0.4150 0.7470 0.024 Uiso 1 1 calc R
C21 C 0.18476(9) 0.26124(18) 0.82244(8) 0.0176(3) Uani 1 1 d .
C22 C 0.23217(9) 0.16063(17) 0.86096(8) 0.0172(3) Uani 1 1 d .
C23 C 0.37888(9) 0.65322(19) 0.95341(9) 0.0220(4) Uani 1 1 d .
H23A H 0.3906 0.7567 0.9630 0.026 Uiso 1 1 calc R
H23B H 0.3961 0.5983 0.9965 0.026 Uiso 1 1 calc R
C24 C 0.29675(9) 0.6327(2) 0.92258(9) 0.0240(4) Uani 1 1 d .
H24A H 0.2868 0.5306 0.9086 0.029 Uiso 1 1 calc R
H24B H 0.2800 0.6936 0.8813 0.029 Uiso 1 1 calc R
C25 C 0.25308(9) 0.6724(2) 0.97235(9) 0.0250(4) Uani 1 1 d .
H25A H 0.2635 0.7741 0.9868 0.030 Uiso 1 1 calc R
H25B H 0.2694 0.6106 1.0134 0.030 Uiso 1 1 calc R
C26 C 0.17034(10) 0.6537(2) 0.94123(10) 0.0336(5) Uani 1 1 d .
H26A H 0.1443 0.6804 0.9748 0.050 Uiso 1 1 calc GR
H26B H 0.1596 0.5526 0.9277 0.050 Uiso 1 1 calc GR
H26C H 0.1538 0.7160 0.9011 0.050 Uiso 1 1 calc GR
C27 C 0.76624(9) 0.74236(18) 1.00072(8) 0.0196(4) Uani 1 1 d .
H27A H 0.7621 0.6751 1.0371 0.023 Uiso 1 1 calc R
H27B H 0.8178 0.7396 0.9980 0.023 Uiso 1 1 calc R
C28 C 0.21033(9) 0.07444(18) 0.91517(8) 0.0187(4) Uani 1 1 d .
H28A H 0.1571 0.0896 0.9102 0.022 Uiso 1 1 calc R
H28B H 0.2179 -0.0296 0.9081 0.022 Uiso 1 1 calc R
C29 C 0.83714(10) 0.7318(2) 0.82537(9) 0.0294(4) Uani 1 1 d .
H29A H 0.8048 0.8048 0.7962 0.035 Uiso 1 1 calc R
H29B H 0.8347 0.6416 0.7988 0.035 Uiso 1 1 calc R
C30 C 0.91580(10) 0.7866(2) 0.84860(10) 0.0297(4) Uani 1 1 d .
H30A H 0.9465 0.7132 0.8789 0.036 Uiso 1 1 calc R
H30B H 0.9347 0.7966 0.8082 0.036 Uiso 1 1 calc R
C31 C 0.92513(10) 0.9294(2) 0.88581(10) 0.0316(4) Uani 1 1 d .
H31A H 0.9069 0.9203 0.9266 0.038 Uiso 1 1 calc R
H31B H 0.8950 1.0038 0.8557 0.038 Uiso 1 1 calc R
C32 C 1.00576(10) 0.9778(2) 0.90762(11) 0.0368(5) Uani 1 1 d .
H32A H 1.0359 0.9037 0.9369 0.055 Uiso 1 1 calc GR
H32B H 1.0099 1.0689 0.9328 0.055 Uiso 1 1 calc GR
H32C H 1.0232 0.9918 0.8671 0.055 Uiso 1 1 calc GR
C33 C 0.57071(9) 0.0193(2) 0.87400(9) 0.0277(4) Uani 1 1 d .
H33A H 0.5590 -0.0851 0.8720 0.033 Uiso 1 1 calc R
H33B H 0.5733 0.0551 0.9203 0.033 Uiso 1 1 calc R
C34 C 0.64363(9) 0.0436(2) 0.85873(10) 0.0274(4) Uani 1 1 d .
H34A H 0.6416 -0.0014 0.8143 0.033 Uiso 1 1 calc R
H34B H 0.6831 -0.0055 0.8940 0.033 Uiso 1 1 calc R
C35 C 0.66359(9) 0.2019(2) 0.85640(10) 0.0294(4) Uani 1 1 d .
H35A H 0.6520 0.2534 0.8946 0.035 Uiso 1 1 calc R
H35B H 0.6332 0.2449 0.8133 0.035 Uiso 1 1 calc R
C36 C 0.74525(10) 0.2228(3) 0.86117(11) 0.0389(5) Uani 1 1 d .
H36A H 0.7755 0.1832 0.9045 0.058 Uiso 1 1 calc GR
H36B H 0.7557 0.3261 0.8589 0.058 Uiso 1 1 calc GR
H36C H 0.7569 0.1724 0.8233 0.058 Uiso 1 1 calc GR
C37 C 0.06519(9) 0.37806(19) 0.79615(9) 0.0219(4) Uani 1 1 d .
H37A H 0.0536 0.3561 0.7469 0.026 Uiso 1 1 calc R
H37B H 0.0859 0.4770 0.8039 0.026 Uiso 1 1 calc R
C38 C -0.00385(9) 0.3668(2) 0.82001(9) 0.0253(4) Uani 1 1 d .
H38A H -0.0237 0.2674 0.8113 0.030 Uiso 1 1 calc R
H38B H -0.0416 0.4338 0.7927 0.030 Uiso 1 1 calc R
C39 C 0.00849(10) 0.4014(2) 0.89509(9) 0.0288(4) Uani 1 1 d .
H39A H 0.0259 0.5024 0.9037 0.035 Uiso 1 1 calc R
H39B H 0.0477 0.3374 0.9226 0.035 Uiso 1 1 calc R
C40 C -0.06130(11) 0.3822(2) 0.91802(11) 0.0392(5) Uani 1 1 d .
H40A H -0.0504 0.4038 0.9668 0.059 Uiso 1 1 calc GR
H40B H -0.0787 0.2822 0.9098 0.059 Uiso 1 1 calc GR
H40C H -0.0997 0.4481 0.8923 0.059 Uiso 1 1 calc GR
O1 O 0.48851(6) 0.39137(12) 0.77964(6) 0.0214(3) Uani 1 1 d .
O2 O 0.74827(6) 0.88639(12) 1.01706(5) 0.0191(3) Uani 1 1 d .
O3 O 0.41328(6) 0.60032(14) 0.90404(6) 0.0266(3) Uani 1 1 d .
O4 O 0.81391(6) 0.70540(15) 0.88536(6) 0.0279(3) Uani 1 1 d .
O5 O 0.51459(6) 0.09629(13) 0.82403(6) 0.0216(3) Uani 1 1 d .
O6 O 0.11724(6) 0.27509(13) 0.83484(6) 0.0212(3) Uani 1 1 d .

loop_
_atom_site_aniso_label
_atom_site_aniso_U_11
_atom_site_aniso_U_22
_atom_site_aniso_U_33
_atom_site_aniso_U_23
_atom_site_aniso_U_13
_atom_site_aniso_U_12
C1 0.0172(8) 0.0194(9) 0.0262(9) 0.0020(7) 0.0082(7) -0.0012(7)
C2 0.0231(9) 0.0222(9) 0.0201(8) -0.0003(7) 0.0103(7) 0.0015(7)
C3 0.0211(9) 0.0193(8) 0.0177(8) 0.0003(7) 0.0052(7) -0.0010(7)
C4 0.0198(8) 0.0159(8) 0.0191(8) 0.0029(7) 0.0061(7) 0.0012(7)
C5 0.0191(8) 0.0157(8) 0.0214(8) 0.0012(7) 0.0066(7) 0.0005(7)
C6 0.0200(8) 0.0158(8) 0.0207(8) 0.0024(7) 0.0060(7) 0.0006(7)
C7 0.0226(9) 0.0230(9) 0.0178(8) -0.0014(7) 0.0057(7) -0.0014(7)
C8 0.0241(9) 0.0293(10) 0.0200(8) -0.0027(8) 0.0110(7) -0.0017(8)
C9 0.0176(8) 0.0237(9) 0.0233(9) 0.0020(7) 0.0076(7) -0.0008(7)
C10 0.0185(8) 0.0166(8) 0.0206(8) 0.0014(7) 0.0061(7) 0.0007(7)
C11 0.0211(9) 0.0189(9) 0.0230(9) -0.0008(7) 0.0058(7) 0.0012(7)
C12 0.0161(8) 0.0219(9) 0.0189(8) -0.0039(7) 0.0044(7) -0.0014(7)
C13 0.0180(8) 0.0173(8) 0.0159(8) -0.0036(7) 0.0045(7) -0.0016(7)
C14 0.0158(8) 0.0200(9) 0.0197(8) -0.0034(7) 0.0037(7) -0.0004(7)
C15 0.0200(8) 0.0200(9) 0.0204(8) 0.0009(7) 0.0027(7) 0.0027(7)
C16 0.0236(9) 0.0176(8) 0.0186(8) 0.0013(7) 0.0067(7) -0.0010(7)
C17 0.0191(8) 0.0154(8) 0.0155(8) -0.0030(6) 0.0039(6) -0.0013(6)
C18 0.0182(8) 0.0176(8) 0.0136(7) -0.0030(6) 0.0034(6) -0.0018(6)
C19 0.0214(8) 0.0207(9) 0.0145(8) 0.0018(7) 0.0056(7) -0.0013(7)
C20 0.0174(8) 0.0225(9) 0.0193(8) 0.0026(7) 0.0037(7) 0.0023(7)
C21 0.0164(8) 0.0204(9) 0.0165(8) -0.0033(7) 0.0052(7) -0.0020(7)
C22 0.0191(8) 0.0164(8) 0.0162(8) -0.0017(7) 0.0050(7) -0.0029(7)
C23 0.0203(9) 0.0229(9) 0.0261(9) -0.0007(7) 0.0118(7) 0.0000(7)
C24 0.0199(9) 0.0272(10) 0.0257(9) 0.0022(8) 0.0079(7) -0.0005(7)
C25 0.0209(9) 0.0272(10) 0.0285(9) 0.0054(8) 0.0093(8) 0.0015(7)
C26 0.0221(9) 0.0418(12) 0.0384(11) 0.0049(9) 0.0108(8) -0.0006(9)
C27 0.0185(8) 0.0212(9) 0.0196(8) 0.0010(7) 0.0065(7) 0.0015(7)
C28 0.0177(8) 0.0202(9) 0.0183(8) 0.0003(7) 0.0049(7) -0.0041(7)
C29 0.0267(10) 0.0404(11) 0.0253(9) -0.0030(9) 0.0139(8) -0.0058(8)
C30 0.0230(9) 0.0395(11) 0.0302(10) 0.0002(9) 0.0130(8) -0.0025(8)
C31 0.0253(10) 0.0343(11) 0.0377(11) -0.0002(9) 0.0127(8) -0.0018(8)
C32 0.0265(10) 0.0366(12) 0.0474(12) -0.0011(10) 0.0103(9) -0.0061(9)
C33 0.0202(9) 0.0294(10) 0.0312(10) 0.0082(8) 0.0036(8) 0.0062(8)
C34 0.0194(9) 0.0308(10) 0.0310(10) 0.0023(8) 0.0051(8) 0.0071(8)
C35 0.0207(9) 0.0386(11) 0.0288(10) 0.0000(9) 0.0068(8) 0.0011(8)
C36 0.0237(10) 0.0552(14) 0.0400(12) 0.0006(11) 0.0123(9) -0.0014(9)
C37 0.0183(8) 0.0229(9) 0.0244(9) 0.0039(7) 0.0057(7) 0.0030(7)
C38 0.0177(8) 0.0283(10) 0.0294(9) 0.0019(8) 0.0060(7) 0.0025(7)
C39 0.0230(9) 0.0312(10) 0.0357(10) -0.0042(9) 0.0141(8) -0.0040(8)
C40 0.0320(11) 0.0425(13) 0.0504(13) -0.0068(11) 0.0235(10) -0.0052(9)
O1 0.0161(6) 0.0202(6) 0.0286(6) -0.0044(5) 0.0076(5) -0.0014(5)
O2 0.0208(6) 0.0185(6) 0.0174(6) 0.0009(5) 0.0045(5) -0.0004(5)
O3 0.0178(6) 0.0368(7) 0.0280(6) -0.0069(6) 0.0108(5) -0.0035(5)
O4 0.0184(6) 0.0447(8) 0.0230(6) -0.0015(6) 0.0100(5) -0.0057(6)
O5 0.0156(6) 0.0251(6) 0.0238(6) 0.0027(5) 0.0050(5) 0.0040(5)
O6 0.0163(6) 0.0255(7) 0.0234(6) 0.0050(5) 0.0081(5) 0.0035(5)

loop_
_atom_type_symbol
_atom_type_description
_atom_type_scat_dispersion_real
_atom_type_scat_dispersion_imag
_atom_type_scat_source
C C 0.0033 0.0016 'International Tables Vol C Tables 4.2.6.8 and 6.1.1.4'
H H 0.0000 0.0000 'International Tables Vol C Tables 4.2.6.8 and 6.1.1.4'
O O 0.0106 0.0060 'International Tables Vol C Tables 4.2.6.8 and 6.1.1.4'

loop_
_exptl_crystal_face_index_h
_exptl_crystal_face_index_k
_exptl_crystal_face_index_l
_exptl_crystal_face_perp_dist
_exptl_oxdiff_crystal_face_indexfrac_h
_exptl_oxdiff_crystal_face_indexfrac_k
_exptl_oxdiff_crystal_face_indexfrac_l
_exptl_oxdiff_crystal_face_x
_exptl_oxdiff_crystal_face_y
_exptl_oxdiff_crystal_face_z
3 13 3 0.0590 3.0000 13.0000 3.0000 -0.6436 0.7817 0.0022
8 -12 -8 0.0697 8.0000 -12.0000 -8.0000 0.5990 -0.6733 0.4064
-16 -10 3 0.0846 -16.0000 -10.0000 3.0000 0.5301 -0.6375 -0.5160
-25 5 11 0.1328 -25.0000 5.0000 11.0000 -0.1717 0.2369 -0.9805
26 -1 -11 0.1443 26.0000 -1.0000 -11.0000 0.0009 0.0205 0.9873
12 -2 20 0.0426 12.0000 -2.0000 20.0000 -0.7093 -0.5614 0.3738
-10 2 -22 0.0394 -10.0000 2.0000 -22.0000 0.7418 0.5896 -0.2942
-10 -1 29 0.0975 -10.0000 -1.0000 29.0000 -0.7066 -0.5629 -0.4616
4 8 -23 0.0932 4.0000 8.0000 -23.0000 0.3356 0.9368 0.1714
-6 -7 -21 0.0576 -6.0000 -7.0000 -21.0000 1.0051 -0.0373 -0.0876
-15 -6 -15 0.0667 -15.0000 -6.0000 -15.0000 0.9119 -0.0427 -0.4423
4 -7 -24 0.0903 4.0000 -7.0000 -24.0000 0.9526 -0.0273 0.2848
7 2 24 0.0482 7.0000 2.0000 24.0000 -0.9162 -0.3511 0.1491
15 1 18 0.0557 15.0000 1.0000 18.0000 -0.8086 -0.3412 0.4677

loop_
_geom_angle_atom_site_label_1
_geom_angle_atom_site_label_2
_geom_angle_atom_site_label_3
_geom_angle
_geom_angle_site_symmetry_1
C6 C1 C2 120.99(15) .
O3 C1 C2 122.87(14) .
O3 C1 C6 116.14(15) .
C1 C2 H2 119.9 .
C3 C2 C1 120.26(15) .
C3 C2 H2 119.9 .
C2 C3 H3 119.2 .
C2 C3 C4 121.52(15) .
C4 C3 H3 119.2 .
C3 C4 C5 117.90(14) .
C3 C4 C10 121.53(15) .
C5 C4 C10 120.54(14) .
C6 C5 C4 120.28(14) .
C7 C5 C4 117.70(14) .
C7 C5 C6 122.01(15) .
C1 C6 C5 119.00(15) .
C1 C6 C11 119.41(14) .
C5 C6 C11 121.59(14) .
C5 C7 H7 119.4 .
C8 C7 C5 121.29(15) .
C8 C7 H7 119.4 .
C7 C8 H8 119.7 .
C7 C8 C9 120.69(15) .
C9 C8 H8 119.7 .
C10 C9 C8 120.81(15) .
C10 C9 O4 117.01(15) .
O4 C9 C8 122.16(14) .
C4 C10 C27 120.47(14) .
C9 C10 C4 118.91(15) .
C9 C10 C27 120.60(14) .
C6 C11 H11A 109.6 .
C6 C11 H11B 109.6 .
H11A C11 H11B 108.2 .
O1 C11 C6 110.07(13) .
O1 C11 H11A 109.6 .
O1 C11 H11B 109.6 .
H12A C12 H12B 107.9 .
C13 C12 H12A 109.2 .
C13 C12 H12B 109.2 .
O1 C12 H12A 109.2 .
O1 C12 H12B 109.2 .
O1 C12 C13 112.23(13) .
C14 C13 C12 116.48(14) .
C14 C13 C18 119.24(14) .
C18 C13 C12 124.28(14) .
C13 C14 C15 121.28(15) .
O5 C14 C13 116.24(14) .
O5 C14 C15 122.46(14) .
C14 C15 H15 120.1 .
C16 C15 C14 119.75(15) .
C16 C15 H15 120.1 .
C15 C16 H16 119.1 .
C15 C16 C17 121.86(15) .
C17 C16 H16 119.1 .
C16 C17 C18 118.12(14) .
C16 C17 C22 121.09(14) .
C22 C17 C18 120.77(14) .
C13 C18 C17 119.75(14) .
C19 C18 C13 123.48(14) .
C19 C18 C17 116.77(14) .
C18 C19 H19 118.8 .
C20 C19 C18 122.38(15) .
C20 C19 H19 118.8 .
C19 C20 H20 120.0 .
C19 C20 C21 120.05(15) .
C21 C20 H20 120.0 .
C22 C21 C20 120.75(15) .
O6 C21 C20 122.74(14) .
O6 C21 C22 116.49(14) .
C17 C22 C28 120.01(14) .
C21 C22 C17 119.28(14) .
C21 C22 C28 120.65(14) .
H23A C23 H23B 108.7 .
C24 C23 H23A 110.5 .
C24 C23 H23B 110.5 .
O3 C23 H23A 110.5 .
O3 C23 H23B 110.5 .
O3 C23 C24 106.03(13) .
C23 C24 H24A 109.2 .
C23 C24 H24B 109.2 .
C23 C24 C25 111.92(14) .
H24A C24 H24B 107.9 .
C25 C24 H24A 109.2 .
C25 C24 H24B 109.2 .
C24 C25 H25A 109.2 .
C24 C25 H25B 109.2 .
C24 C25 C26 112.08(15) .
H25A C25 H25B 107.9 .
C26 C25 H25A 109.2 .
C26 C25 H25B 109.2 .
C25 C26 H26A 109.5 .
C25 C26 H26B 109.5 .
C25 C26 H26C 109.5 .
H26A C26 H26B 109.5 .
H26A C26 H26C 109.5 .
H26B C26 H26C 109.5 .
C10 C27 H27A 109.6 .
C10 C27 H27B 109.6 .
H27A C27 H27B 108.1 .
O2 C27 C10 110.23(13) .
O2 C27 H27A 109.6 .
O2 C27 H27B 109.6 .
C22 C28 H28A 109.0 .
C22 C28 H28B 109.0 .
H28A C28 H28B 107.8 .
O2 C28 C22 112.84(13) 3_667
O2 C28 H28A 109.0 3_667
O2 C28 H28B 109.0 3_667
H29A C29 H29B 108.5 .
C30 C29 H29A 110.3 .
C30 C29 H29B 110.3 .
O4 C29 H29A 110.3 .
O4 C29 H29B 110.3 .
O4 C29 C30 107.16(14) .
C29 C30 H30A 108.6 .
C29 C30 H30B 108.6 .
H30A C30 H30B 107.6 .
C31 C30 C29 114.67(15) .
C31 C30 H30A 108.6 .
C31 C30 H30B 108.6 .
C30 C31 H31A 109.3 .
C30 C31 H31B 109.3 .
C30 C31 C32 111.73(16) .
H31A C31 H31B 107.9 .
C32 C31 H31A 109.3 .
C32 C31 H31B 109.3 .
C31 C32 H32A 109.5 .
C31 C32 H32B 109.5 .
C31 C32 H32C 109.5 .
H32A C32 H32B 109.5 .
H32A C32 H32C 109.5 .
H32B C32 H32C 109.5 .
H33A C33 H33B 108.4 .
C34 C33 H33A 110.1 .
C34 C33 H33B 110.1 .
O5 C33 H33A 110.1 .
O5 C33 H33B 110.1 .
O5 C33 C34 108.19(14) .
C33 C34 H34A 108.9 .
C33 C34 H34B 108.9 .
C33 C34 C35 113.48(15) .
H34A C34 H34B 107.7 .
C35 C34 H34A 108.9 .
C35 C34 H34B 108.9 .
C34 C35 H35A 109.2 .
C34 C35 H35B 109.2 .
C34 C35 C36 112.01(16) .
H35A C35 H35B 107.9 .
C36 C35 H35A 109.2 .
C36 C35 H35B 109.2 .
C35 C36 H36A 109.5 .
C35 C36 H36B 109.5 .
C35 C36 H36C 109.5 .
H36A C36 H36B 109.5 .
H36A C36 H36C 109.5 .
H36B C36 H36C 109.5 .
H37A C37 H37B 108.6 .
C38 C37 H37A 110.3 .
C38 C37 H37B 110.3 .
O6 C37 H37A 110.3 .
O6 C37 H37B 110.3 .
O6 C37 C38 107.07(13) .
C37 C38 H38A 108.8 .
C37 C38 H38B 108.8 .
C37 C38 C39 113.98(14) .
H38A C38 H38B 107.7 .
C39 C38 H38A 108.8 .
C39 C38 H38B 108.8 .
C38 C39 H39A 109.1 .
C38 C39 H39B 109.1 .
C38 C39 C40 112.51(15) .
H39A C39 H39B 107.8 .
C40 C39 H39A 109.1 .
C40 C39 H39B 109.1 .
C39 C40 H40A 109.5 .
C39 C40 H40B 109.5 .
C39 C40 H40C 109.5 .
H40A C40 H40B 109.5 .
H40A C40 H40C 109.5 .
H40B C40 H40C 109.5 .
C12 O1 C11 113.01(12) .
C28 O2 C27 111.01(12) 3_667
C1 O3 C23 119.40(13) .
C9 O4 C29 118.27(13) .
C14 O5 C33 117.82(13) .
C21 O6 C37 119.16(12) .

loop_
_geom_bond_atom_site_label_1
_geom_bond_atom_site_label_2
_geom_bond_distance
_geom_bond_site_symmetry_2
C1 C2 1.409(2) .
C1 C6 1.383(2) .
C1 O3 1.3690(19) .
C2 H2 0.9500 .
C2 C3 1.367(2) .
C3 H3 0.9500 .
C3 C4 1.415(2) .
C4 C5 1.429(2) .
C4 C10 1.431(2) .
C5 C6 1.426(2) .
C5 C7 1.418(2) .
C6 C11 1.506(2) .
C7 H7 0.9500 .
C7 C8 1.364(2) .
C8 H8 0.9500 .
C8 C9 1.414(2) .
C9 C10 1.376(2) .
C9 O4 1.3759(19) .
C10 C27 1.504(2) .
C11 H11A 0.9900 .
C11 H11B 0.9900 .
C11 O1 1.4337(19) .
C12 H12A 0.9900 .
C12 H12B 0.9900 .
C12 C13 1.514(2) .
C12 O1 1.4313(19) .
C13 C14 1.388(2) .
C13 C18 1.425(2) .
C14 C15 1.408(2) .
C14 O5 1.3688(19) .
C15 H15 0.9500 .
C15 C16 1.368(2) .
C16 H16 0.9500 .
C16 C17 1.416(2) .
C17 C18 1.433(2) .
C17 C22 1.431(2) .
C18 C19 1.420(2) .
C19 H19 0.9500 .
C19 C20 1.367(2) .
C20 H20 0.9500 .
C20 C21 1.417(2) .
C21 C22 1.376(2) .
C21 O6 1.3710(18) .
C22 C28 1.512(2) .
C23 H23A 0.9900 .
C23 H23B 0.9900 .
C23 C24 1.512(2) .
C23 O3 1.4290(19) .
C24 H24A 0.9900 .
C24 H24B 0.9900 .
C24 C25 1.521(2) .
C25 H25A 0.9900 .
C25 H25B 0.9900 .
C25 C26 1.521(2) .
C26 H26A 0.9800 .
C26 H26B 0.9800 .
C26 H26C 0.9800 .
C27 H27A 0.9900 .
C27 H27B 0.9900 .
C27 O2 1.4370(19) .
C28 H28A 0.9900 .
C28 H28B 0.9900 .
C28 O2 1.4340(19) 3_667
C29 H29A 0.9900 .
C29 H29B 0.9900 .
C29 C30 1.513(2) .
C29 O4 1.433(2) .
C30 H30A 0.9900 .
C30 H30B 0.9900 .
C30 C31 1.511(3) .
C31 H31A 0.9900 .
C31 H31B 0.9900 .
C31 C32 1.527(3) .
C32 H32A 0.9800 .
C32 H32B 0.9800 .
C32 H32C 0.9800 .
C33 H33A 0.9900 .
C33 H33B 0.9900 .
C33 C34 1.509(2) .
C33 O5 1.438(2) .
C34 H34A 0.9900 .
C34 H34B 0.9900 .
C34 C35 1.516(3) .
C35 H35A 0.9900 .
C35 H35B 0.9900 .
C35 C36 1.527(2) .
C36 H36A 0.9800 .
C36 H36B 0.9800 .
C36 H36C 0.9800 .
C37 H37A 0.9900 .
C37 H37B 0.9900 .
C37 C38 1.515(2) .
C37 O6 1.4365(19) .
C38 H38A 0.9900 .
C38 H38B 0.9900 .
C38 C39 1.520(2) .
C39 H39A 0.9900 .
C39 H39B 0.9900 .
C39 C40 1.525(2) .
C40 H40A 0.9800 .
C40 H40B 0.9800 .
C40 H40C 0.9800 .
O2 C28 1.4340(19) 3_667

loop_
_geom_torsion_atom_site_label_1
_geom_torsion_atom_site_label_2
_geom_torsion_atom_site_label_3
_geom_torsion_atom_site_label_4
_geom_torsion
_geom_torsion_site_symmetry_4
C1 C2 C3 C4 1.6(3) .
C1 C6 C11 O1 -121.07(16) .
C2 C1 C6 C5 -2.1(2) .
C2 C1 C6 C11 178.44(15) .
C2 C1 O3 C23 10.0(2) .
C2 C3 C4 C5 -1.3(2) .
C2 C3 C4 C10 176.71(16) .
C3 C4 C5 C6 -0.7(2) .
C3 C4 C5 C7 178.11(15) .
C3 C4 C10 C9 -175.87(16) .
C3 C4 C10 C27 5.6(2) .
C4 C5 C6 C1 2.4(2) .
C4 C5 C6 C11 -178.17(15) .
C4 C5 C7 C8 -2.0(2) .
C4 C10 C27 O2 -69.53(19) .
C5 C4 C10 C9 2.1(2) .
C5 C4 C10 C27 -176.43(15) .
C5 C6 C11 O1 59.5(2) .
C5 C7 C8 C9 1.8(3) .
C6 C1 C2 C3 0.1(3) .
C6 C1 O3 C23 -169.74(14) .
C6 C5 C7 C8 176.78(16) .
C6 C11 O1 C12 148.51(13) .
C7 C5 C6 C1 -176.39(15) .
C7 C5 C6 C11 3.0(2) .
C7 C8 C9 C10 0.5(3) .
C7 C8 C9 O4 178.80(16) .
C8 C9 C10 C4 -2.4(2) .
C8 C9 C10 C27 176.13(16) .
C8 C9 O4 C29 21.6(2) .
C9 C10 C27 O2 111.99(17) .
C10 C4 C5 C6 -178.75(15) .
C10 C4 C5 C7 0.1(2) .
C10 C9 O4 C29 -160.00(16) .
C10 C27 O2 C28 171.89(12) 3_667
C12 C13 C14 C15 179.76(15) .
C12 C13 C14 O5 -1.8(2) .
C12 C13 C18 C17 -179.95(14) .
C12 C13 C18 C19 -0.7(2) .
C13 C12 O1 C11 -87.33(16) .
C13 C14 C15 C16 0.1(2) .
C13 C14 O5 C33 165.85(15) .
C13 C18 C19 C20 -179.12(16) .
C14 C13 C18 C17 0.1(2) .
C14 C13 C18 C19 179.39(15) .
C14 C15 C16 C17 0.3(2) .
C15 C14 O5 C33 -15.8(2) .
C15 C16 C17 C18 -0.5(2) .
C15 C16 C17 C22 -178.97(15) .
C16 C17 C18 C13 0.3(2) .
C16 C17 C18 C19 -179.08(14) .
C16 C17 C22 C21 178.82(15) .
C16 C17 C22 C28 1.8(2) .
C17 C18 C19 C20 0.2(2) .
C17 C22 C28 O2 66.66(19) 3_667
C18 C13 C14 C15 -0.3(2) .
C18 C13 C14 O5 178.13(14) .
C18 C17 C22 C21 0.3(2) .
C18 C17 C22 C28 -176.69(14) .
C18 C19 C20 C21 0.4(2) .
C19 C20 C21 C22 -0.6(2) .
C19 C20 C21 O6 178.28(15) .
C20 C21 C22 C17 0.2(2) .
C20 C21 C22 C28 177.27(15) .
C20 C21 O6 C37 1.2(2) .
C21 C22 C28 O2 -110.35(17) 3_667
C22 C17 C18 C13 178.78(14) .
C22 C17 C18 C19 -0.6(2) .
C22 C21 O6 C37 -179.84(14) .
C23 C24 C25 C26 179.30(16) .
C24 C23 O3 C1 171.57(14) .
C29 C30 C31 C32 -179.97(16) .
C30 C29 O4 C9 170.44(15) .
C33 C34 C35 C36 163.76(16) .
C34 C33 O5 C14 -168.47(14) .
C37 C38 C39 C40 -177.35(16) .
C38 C37 O6 C21 178.97(13) .
O1 C12 C13 C14 -66.91(19) .
O1 C12 C13 C18 113.13(16) .
O3 C1 C2 C3 -179.63(16) .
O3 C1 C6 C5 177.67(14) .
O3 C1 C6 C11 -1.8(2) .
O3 C23 C24 C25 174.95(14) .
O4 C9 C10 C4 179.21(15) .
O4 C9 C10 C27 -2.3(2) .
O4 C29 C30 C31 -63.8(2) .
O5 C14 C15 C16 -178.22(15) .
O5 C33 C34 C35 56.2(2) .
O6 C21 C22 C17 -178.72(14) .
O6 C21 C22 C28 -1.7(2) .
O6 C37 C38 C39 60.95(19) .
